data_1531031
loop_
_publ_author_name
'Zvonkova, Z.V.'
'Zhdanov, G.S.'

_publ_section_title
;
 The Crystal Structure of Rhodonides. The Crystal Structure of Mercury
 Halogen Rhodonides
;
_journal_name_full 'Zhurnal Fizicheskoi Khimii'
_journal_page_first 586
_journal_page_last 591
_journal_volume 26
_journal_year 1952
_chemical_formula_sum 'Br Hg S'
_chemical_name_systematic 'Hg Br S C N'
_space_group_IT_number 11
_symmetry_space_group_name_Hall '-P 2yb'
_symmetry_space_group_name_H-M 'P 1 21/m 1'
_cell_angle_alpha 90
_cell_angle_beta 91.33
_cell_angle_gamma 90
_cell_formula_units_Z 2
_cell_length_a 6.23
_cell_length_b 4.27
_cell_length_c 8.72
_cell_volume 231.908
_citation_journal_id_ASTM ZFKHA9
_cod_data_source_file Zvonkova_ZFKHA9_1952_1684.cif
_cod_data_source_block Br1Hg1S1
_cod_original_cell_volume 231.9078
_cod_original_formula_sum 'Br1 Hg1 S1'
_cod_database_code 1531031

loop_
_symmetry_equiv_pos_as_xyz
x,y,z
-x,y+1/2,-z
-x,-y,-z
x,-y-1/2,z

loop_
_atom_site_label
_atom_site_type_symbol
_atom_site_fract_x
_atom_site_fract_y
_atom_site_fract_z
_atom_site_occupancy
_atom_site_U_iso_or_equiv
Hg1 Hg+2 0.049 0.25 0.202 1 0.0
Br1 Br-1 0.737 0.25 0.027 1 0.0
S1 S-2 0.351 0.25 0.364 1 0.0
